data_7061633
loop_
_publ_author_name
'Gu, Yingge'
'Yang, Yajie'
'Wang, Ye'
'Wang, Zongkang'
'Zhu, Yilin'
'Li, Yanzhong'

_publ_section_title
;
 Transition-metal-free insertion of alkynes into the C--C \s-bond of
 cyclic \b-keto sulfones: an atom-economical way to medium-size-ring
 sulfonyl derivatives
;
_journal_issue 30
_journal_name_full 'New Journal of Chemistry'
_journal_page_first 14309
_journal_page_last 14313
_journal_paper_doi 10.1039/D2NJ01197B
_journal_volume 46
_journal_year 2022
_chemical_formula_moiety 'C28 H26 O5 S'
_chemical_formula_sum 'C28 H26 O5 S'
_chemical_formula_weight 474.55
_space_group_crystal_system orthorhombic
_space_group_IT_number 61
_space_group_name_Hall '-P 2ac 2ab'
_space_group_name_H-M_alt 'P b c a'
_atom_sites_solution_hydrogens geom
_atom_sites_solution_primary dual
_audit_creation_date 2021-04-03
_audit_creation_method
;
Olex2 1.3
(compiled 2020.02.04 svn.rd84adfe8 for OlexSys, GUI svn.r6032)
;
_audit_update_record
;
2021-09-15 deposited with the CCDC.	2022-06-29 downloaded from the CCDC.
;
_cell_angle_alpha 90
_cell_angle_beta 90
_cell_angle_gamma 90
_cell_formula_units_Z 8
_cell_length_a 17.5906(8)
_cell_length_b 12.7342(7)
_cell_length_c 21.5096(10)
_cell_measurement_reflns_used 6586
_cell_measurement_temperature 293(2)
_cell_measurement_theta_max 25.9140
_cell_measurement_theta_min 2.3600
_cell_volume 4818.2(4)
_computing_molecular_graphics 'Olex2 1.3 (Dolomanov et al., 2009)'
_computing_publication_material 'Olex2 1.3 (Dolomanov et al., 2009)'
_computing_structure_refinement 'SHELXL 2018/3 (Sheldrick, 2015)'
_computing_structure_solution 'SHELXT 2018/2 (Sheldrick, 2018)'
_diffrn_ambient_temperature 293(2)
_diffrn_measured_fraction_theta_full 0.996
_diffrn_measured_fraction_theta_max 0.857
_diffrn_measurement_device_type 'multiwire proportional'
_diffrn_measurement_method 'phi and omega scans'
_diffrn_radiation_monochromator graphite
_diffrn_radiation_type MoK\a
_diffrn_radiation_wavelength 0.71073
_diffrn_reflns_av_R_equivalents 0.0383
_diffrn_reflns_av_unetI/netI 0.0371
_diffrn_reflns_Laue_measured_fraction_full 0.996
_diffrn_reflns_Laue_measured_fraction_max 0.857
_diffrn_reflns_limit_h_max 21
_diffrn_reflns_limit_h_min -22
_diffrn_reflns_limit_k_max 16
_diffrn_reflns_limit_k_min -15
_diffrn_reflns_limit_l_max 21
_diffrn_reflns_limit_l_min -27
_diffrn_reflns_number 29902
_diffrn_reflns_point_group_measured_fraction_full 0.996
_diffrn_reflns_point_group_measured_fraction_max 0.857
_diffrn_reflns_theta_full 25.242
_diffrn_reflns_theta_max 29.639
_diffrn_reflns_theta_min 2.736
_diffrn_standards_decay_% 0
_diffrn_standards_interval_count 0
_diffrn_standards_number 0
_exptl_absorpt_coefficient_mu 0.171
_exptl_absorpt_correction_T_max 1.00000
_exptl_absorpt_correction_T_min 0.92143
_exptl_absorpt_correction_type multi-scan
_exptl_absorpt_process_details
;
CrysAlisPro 1.171.39.28b (Rigaku Oxford Diffraction, 2015)
Empirical absorption correction using spherical harmonics,
 implemented in SCALE3 ABSPACK scaling algorithm.
;
_exptl_crystal_colour 'clear light colourless'
_exptl_crystal_colour_lustre clear
_exptl_crystal_colour_modifier light
_exptl_crystal_colour_primary colourless
_exptl_crystal_density_diffrn 1.308
_exptl_crystal_description block
_exptl_crystal_F_000 2000
_exptl_crystal_size_max 0.38
_exptl_crystal_size_mid 0.27
_exptl_crystal_size_min 0.22
_refine_diff_density_max 0.209
_refine_diff_density_min -0.314
_refine_diff_density_rms 0.041
_refine_ls_extinction_method none
_refine_ls_goodness_of_fit_ref 1.018
_refine_ls_hydrogen_treatment constr
_refine_ls_matrix_type full
_refine_ls_number_parameters 309
_refine_ls_number_reflns 5831
_refine_ls_number_restraints 0
_refine_ls_restrained_S_all 1.018
_refine_ls_R_factor_all 0.0899
_refine_ls_R_factor_gt 0.0530
_refine_ls_shift/su_max 0.001
_refine_ls_shift/su_mean 0.000
_refine_ls_structure_factor_coef Fsqd
_refine_ls_weighting_details 'w=1/[\s^2^(Fo^2^)+(0.0542P)^2^+1.4288P] where P=(Fo^2^+2Fc^2^)/3'
_refine_ls_weighting_scheme calc
_refine_ls_wR_factor_gt 0.1153
_refine_ls_wR_factor_ref 0.1301
_reflns_Friedel_coverage 0.000
_reflns_number_gt 3880
_reflns_number_total 5831
_reflns_threshold_expression 'I > 2\s(I)'
_cod_data_source_file d2nj01197b2.cif
_cod_data_source_block gyc-7
_cod_depositor_comments 'Adding full bibliography for 7061633.cif.'
_cod_database_code 7061633
_shelx_shelxl_version_number 2018/3
_shelx_space_group_comment
;
The symmetry employed for this shelxl refinement is uniquely defined
by the following loop, which should always be used as a source of
symmetry information in preference to the above space-group names.
They are only intended as comments.
;
_shelx_estimated_absorpt_t_max 0.963
_shelx_estimated_absorpt_t_min 0.938
_olex2_refinement_description
;
1. Fixed Uiso
 At 1.2 times of:
  All C(H) groups, All C(H,H) groups
 At 1.5 times of:
  All C(H,H,H) groups, All O(H) groups
2.a Secondary CH2 refined with riding coordinates:
 C00J(H00a,H00b), C00O(H00c,H00d), C00Q(H00e,H00j), C00V(H00l,H00o)
2.b Aromatic/amide H refined with riding coordinates:
 C00F(H00F), C00G(H00G), C00H(H00H), C00I(H00I), C00K(H00K), C00M(H00M),
 C00N(H00N), C00P(H00P), C00R(H00R), C00S(H00S), C00T(H00T), C00U(H00U),
 C00W(H00W), C00X(H00X)
2.c Idealised Me refined as rotating group:
 C00Y(H00q,H00v,H00y)
2.d Idealised tetrahedral OH refined as rotating group:
 O002(H002)
;
_olex2_submission_special_instructions 'No special instructions were received'

loop_
_space_group_symop_operation_xyz
'x, y, z'
'-x+1/2, -y, z+1/2'
'-x, y+1/2, -z+1/2'
'x+1/2, -y+1/2, -z'
'-x, -y, -z'
'x-1/2, y, -z-1/2'
'x, -y-1/2, z-1/2'
'-x-1/2, y-1/2, z'

loop_
_atom_site_label
_atom_site_type_symbol
_atom_site_fract_x
_atom_site_fract_y
_atom_site_fract_z
_atom_site_U_iso_or_equiv
_atom_site_adp_type
_atom_site_occupancy
_atom_site_site_symmetry_order
_atom_site_calc_flag
_atom_site_refinement_flags_posn
_atom_site_refinement_flags_adp
_atom_site_refinement_flags_occupancy
_atom_site_disorder_assembly
_atom_site_disorder_group
S01 S 0.50382(3) 0.41824(4) 0.74712(2) 0.04655(14) Uani 1 1 d . . . . .
O002 O 0.36947(9) 0.23043(12) 0.51504(6) 0.0641(4) Uani 1 1 d . . . . .
H002 H 0.358816 0.278539 0.491240 0.096 Uiso 1 1 calc R U . . .
O003 O 0.34642(9) 0.41031(12) 0.47821(6) 0.0645(4) Uani 1 1 d . . . . .
O004 O 0.51161(8) 0.52902(11) 0.75690(7) 0.0620(4) Uani 1 1 d . . . . .
O005 O 0.56698(8) 0.35243(13) 0.76343(7) 0.0672(4) Uani 1 1 d . . . . .
O006 O 0.41194(10) 0.88424(13) 0.54119(8) 0.0782(5) Uani 1 1 d . . . . .
C007 C 0.41813(9) 0.41857(13) 0.63985(8) 0.0382(4) Uani 1 1 d . . . . .
C008 C 0.35546(10) 0.47989(15) 0.66879(7) 0.0416(4) Uani 1 1 d . . . . .
C009 C 0.38424(10) 0.56161(15) 0.53259(8) 0.0443(4) Uani 1 1 d . . . . .
C00A C 0.48434(10) 0.39202(14) 0.66675(8) 0.0405(4) Uani 1 1 d . . . . .
C00B C 0.42554(11) 0.37204(16) 0.79088(8) 0.0469(4) Uani 1 1 d . . . . .
C00C C 0.39908(10) 0.37705(15) 0.57684(8) 0.0433(4) Uani 1 1 d . . . . .
C00D C 0.37528(10) 0.44622(16) 0.52783(8) 0.0471(4) Uani 1 1 d . . . . .
C00E C 0.39397(11) 0.26925(16) 0.56772(9) 0.0494(5) Uani 1 1 d . . . . .
C00F C 0.36462(12) 0.58348(16) 0.68806(8) 0.0526(5) Uani 1 1 d . . . . .
H00F H 0.412090 0.615290 0.685261 0.063 Uiso 1 1 calc R U . . .
C00G C 0.37466(13) 0.4419(2) 0.81688(9) 0.0628(6) Uani 1 1 d . . . . .
H00G H 0.379946 0.513662 0.810270 0.075 Uiso 1 1 calc R U . . .
C00H C 0.32588(11) 0.62673(18) 0.51319(9) 0.0559(5) Uani 1 1 d . . . . .
H00H H 0.281433 0.597241 0.497596 0.067 Uiso 1 1 calc R U . . .
C00I C 0.45059(11) 0.60758(16) 0.55476(8) 0.0495(5) Uani 1 1 d . . . . .
H00I H 0.490261 0.565192 0.568443 0.059 Uiso 1 1 calc R U . . .
C00J C 0.54999(11) 0.33904(15) 0.63373(9) 0.0519(5) Uani 1 1 d . . . . .
H00A H 0.596945 0.370312 0.648438 0.062 Uiso 1 1 calc R U . . .
H00B H 0.545956 0.354261 0.589670 0.062 Uiso 1 1 calc R U . . .
C00K C 0.28384(11) 0.43477(19) 0.67259(9) 0.0579(5) Uani 1 1 d . . . . .
H00K H 0.276277 0.366254 0.658961 0.070 Uiso 1 1 calc R U . . .
C00L C 0.39870(13) 0.77838(17) 0.53788(9) 0.0555(5) Uani 1 1 d . . . . .
C00M C 0.41907(14) 0.26525(18) 0.80109(9) 0.0622(6) Uani 1 1 d . . . . .
H00M H 0.453725 0.218643 0.783633 0.075 Uiso 1 1 calc R U . . .
C00N C 0.45822(12) 0.71445(17) 0.55671(9) 0.0548(5) Uani 1 1 d . . . . .
H00N H 0.503367 0.744253 0.570665 0.066 Uiso 1 1 calc R U . . .
C00O C 0.41603(14) 0.18763(16) 0.61374(9) 0.0610(6) Uani 1 1 d . . . . .
H00C H 0.383509 0.126699 0.608723 0.073 Uiso 1 1 calc R U . . .
H00D H 0.408603 0.214788 0.655435 0.073 Uiso 1 1 calc R U . . .
C00P C 0.33235(12) 0.73417(18) 0.51655(10) 0.0613(6) Uani 1 1 d . . . . .
H00P H 0.292029 0.776741 0.504441 0.074 Uiso 1 1 calc R U . . .
C00Q C 0.55578(13) 0.21959(17) 0.64181(10) 0.0640(6) Uani 1 1 d . . . . .
H00E H 0.606538 0.197907 0.629744 0.077 Uiso 1 1 calc R U . . .
H00J H 0.549838 0.203439 0.685610 0.077 Uiso 1 1 calc R U . . .
C00R C 0.31544(15) 0.4035(3) 0.85306(11) 0.0828(8) Uani 1 1 d . . . . .
H00R H 0.280430 0.449566 0.870547 0.099 Uiso 1 1 calc R U . . .
C00S C 0.30874(18) 0.2977(3) 0.86292(11) 0.0927(10) Uani 1 1 d . . . . .
H00S H 0.268840 0.272331 0.886974 0.111 Uiso 1 1 calc R U . . .
C00T C 0.35984(19) 0.2289(2) 0.83791(11) 0.0846(9) Uani 1 1 d . . . . .
H00T H 0.354934 0.157383 0.845584 0.101 Uiso 1 1 calc R U . . .
C00U C 0.30376(16) 0.6391(2) 0.71125(11) 0.0765(7) Uani 1 1 d . . . . .
H00U H 0.310224 0.708312 0.724007 0.092 Uiso 1 1 calc R U . . .
C00V C 0.49920(15) 0.15465(17) 0.60566(10) 0.0677(7) Uani 1 1 d . . . . .
H00L H 0.504282 0.081875 0.618323 0.081 Uiso 1 1 calc R U . . .
H00O H 0.512035 0.158637 0.561867 0.081 Uiso 1 1 calc R U . . .
C00W C 0.22356(13) 0.4918(3) 0.69667(11) 0.0843(9) Uani 1 1 d . . . . .
H00W H 0.175780 0.461022 0.700009 0.101 Uiso 1 1 calc R U . . .
C00X C 0.23429(16) 0.5930(3) 0.71551(12) 0.0921(10) Uani 1 1 d . . . . .
H00X H 0.193539 0.630985 0.731457 0.110 Uiso 1 1 calc R U . . .
C00Y C 0.3573(2) 0.9526(2) 0.51544(15) 0.1039(10) Uani 1 1 d . . . . .
H00Q H 0.345320 0.930490 0.473921 0.156 Uiso 1 1 calc R U . . .
H00V H 0.377310 1.022768 0.514454 0.156 Uiso 1 1 calc R U . . .
H00Y H 0.312088 0.951253 0.540421 0.156 Uiso 1 1 calc R U . . .

loop_
_atom_site_aniso_label
_atom_site_aniso_U_11
_atom_site_aniso_U_22
_atom_site_aniso_U_33
_atom_site_aniso_U_23
_atom_site_aniso_U_13
_atom_site_aniso_U_12
S01 0.0441(3) 0.0480(3) 0.0475(3) -0.0010(2) -0.00740(19) -0.0073(2)
O002 0.0805(10) 0.0593(9) 0.0525(8) -0.0128(7) -0.0050(7) -0.0110(8)
O003 0.0770(10) 0.0710(10) 0.0456(8) -0.0069(7) -0.0153(7) 0.0027(8)
O004 0.0684(9) 0.0522(9) 0.0655(9) -0.0066(7) -0.0064(7) -0.0175(7)
O005 0.0528(8) 0.0776(11) 0.0713(10) 0.0010(8) -0.0197(7) 0.0065(7)
O006 0.1061(14) 0.0528(10) 0.0755(11) 0.0021(8) -0.0045(9) 0.0041(9)
C007 0.0406(9) 0.0368(10) 0.0373(8) 0.0009(7) 0.0055(7) -0.0068(7)
C008 0.0394(9) 0.0521(12) 0.0332(8) 0.0007(8) 0.0019(7) 0.0010(8)
C009 0.0433(10) 0.0526(12) 0.0371(9) 0.0056(8) 0.0034(7) 0.0007(8)
C00A 0.0425(9) 0.0378(10) 0.0413(9) 0.0027(8) 0.0051(7) -0.0043(7)
C00B 0.0541(11) 0.0542(12) 0.0324(9) 0.0009(8) -0.0083(8) -0.0097(9)
C00C 0.0452(10) 0.0480(11) 0.0368(9) -0.0027(8) 0.0050(7) -0.0021(8)
C00D 0.0448(10) 0.0562(12) 0.0402(10) -0.0016(9) 0.0036(8) 0.0025(9)
C00E 0.0519(11) 0.0533(12) 0.0430(10) -0.0072(9) 0.0067(8) -0.0068(9)
C00F 0.0570(11) 0.0562(13) 0.0445(10) -0.0043(9) -0.0018(9) 0.0069(10)
C00G 0.0719(14) 0.0733(15) 0.0434(11) -0.0021(10) 0.0005(10) -0.0054(12)
C00H 0.0473(11) 0.0626(14) 0.0576(12) 0.0058(10) -0.0085(9) -0.0003(10)
C00I 0.0435(10) 0.0582(13) 0.0467(10) 0.0139(9) 0.0029(8) 0.0007(9)
C00J 0.0472(11) 0.0538(13) 0.0545(11) 0.0086(9) 0.0111(9) 0.0070(9)
C00K 0.0439(10) 0.0799(16) 0.0500(11) 0.0013(10) 0.0048(8) -0.0063(10)
C00L 0.0692(14) 0.0501(13) 0.0473(11) 0.0023(9) 0.0035(10) 0.0019(10)
C00M 0.0844(15) 0.0592(14) 0.0430(10) 0.0052(10) -0.0112(10) -0.0179(12)
C00N 0.0521(12) 0.0628(14) 0.0493(11) 0.0085(10) -0.0028(9) -0.0092(10)
C00O 0.0935(17) 0.0432(12) 0.0464(11) -0.0006(9) 0.0103(10) -0.0157(11)
C00P 0.0566(13) 0.0600(15) 0.0673(13) 0.0062(11) -0.0054(10) 0.0122(11)
C00Q 0.0749(15) 0.0579(14) 0.0593(13) 0.0078(11) 0.0108(11) 0.0223(11)
C00R 0.0752(16) 0.126(3) 0.0475(13) 0.0005(14) 0.0107(11) -0.0056(16)
C00S 0.092(2) 0.139(3) 0.0474(14) 0.0123(16) 0.0050(13) -0.048(2)
C00T 0.117(2) 0.086(2) 0.0507(13) 0.0173(13) -0.0130(15) -0.0471(18)
C00U 0.0869(18) 0.0848(18) 0.0578(13) -0.0143(12) -0.0068(12) 0.0379(15)
C00V 0.110(2) 0.0446(12) 0.0486(11) 0.0038(10) 0.0068(12) 0.0170(12)
C00W 0.0395(12) 0.150(3) 0.0635(14) 0.0021(17) 0.0088(10) 0.0028(15)
C00X 0.0736(19) 0.141(3) 0.0614(15) -0.0172(17) 0.0032(13) 0.0535(19)
C00Y 0.146(3) 0.0590(17) 0.107(2) -0.0055(16) -0.020(2) 0.0225(18)

loop_
_atom_type_symbol
_atom_type_description
_atom_type_scat_dispersion_real
_atom_type_scat_dispersion_imag
_atom_type_scat_source
C C 0.0033 0.0016 'International Tables Vol C Tables 4.2.6.8 and 6.1.1.4'
H H 0.0000 0.0000 'International Tables Vol C Tables 4.2.6.8 and 6.1.1.4'
O O 0.0106 0.0060 'International Tables Vol C Tables 4.2.6.8 and 6.1.1.4'
S S 0.1246 0.1234 'International Tables Vol C Tables 4.2.6.8 and 6.1.1.4'

loop_
_geom_angle_atom_site_label_1
_geom_angle_atom_site_label_2
_geom_angle_atom_site_label_3
_geom_angle
_geom_angle_site_symmetry_1
_geom_angle_site_symmetry_3
_geom_angle_publ_flag
O004 S01 O005 117.71(9) . . ?
O004 S01 C00A 110.06(8) . . ?
O004 S01 C00B 108.89(9) . . ?
O005 S01 C00A 105.95(9) . . ?
O005 S01 C00B 106.16(10) . . ?
C00B S01 C00A 107.59(8) . . ?
C00E O002 H002 109.5 . . ?
C00L O006 C00Y 118.1(2) . . ?
C008 C007 C00C 113.54(14) . . ?
C00A C007 C008 126.45(15) . . ?
C00A C007 C00C 119.77(16) . . ?
C00F C008 C007 122.44(16) . . ?
C00K C008 C007 118.71(17) . . ?
C00K C008 C00F 118.69(18) . . ?
C00H C009 C00D 119.64(18) . . ?
C00H C009 C00I 118.29(19) . . ?
C00I C009 C00D 122.05(17) . . ?
C007 C00A S01 122.26(13) . . ?
C007 C00A C00J 124.82(16) . . ?
C00J C00A S01 112.91(13) . . ?
C00G C00B S01 120.42(16) . . ?
C00G C00B C00M 121.1(2) . . ?
C00M C00B S01 118.42(17) . . ?
C00D C00C C007 120.97(17) . . ?
C00E C00C C007 119.51(16) . . ?
C00E C00C C00D 118.91(16) . . ?
O003 C00D C009 117.31(17) . . ?
O003 C00D C00C 120.90(18) . . ?
C00C C00D C009 121.78(16) . . ?
O002 C00E C00C 121.10(18) . . ?
O002 C00E C00O 113.46(18) . . ?
C00C C00E C00O 125.43(17) . . ?
C008 C00F H00F 119.8 . . ?
C00U C00F C008 120.3(2) . . ?
C00U C00F H00F 119.8 . . ?
C00B C00G H00G 120.4 . . ?
C00B C00G C00R 119.1(2) . . ?
C00R C00G H00G 120.4 . . ?
C009 C00H H00H 119.4 . . ?
C00P C00H C009 121.26(19) . . ?
C00P C00H H00H 119.4 . . ?
C009 C00I H00I 119.6 . . ?
C00N C00I C009 120.78(18) . . ?
C00N C00I H00I 119.6 . . ?
C00A C00J H00A 108.3 . . ?
C00A C00J H00B 108.3 . . ?
C00A C00J C00Q 116.05(16) . . ?
H00A C00J H00B 107.4 . . ?
C00Q C00J H00A 108.3 . . ?
C00Q C00J H00B 108.3 . . ?
C008 C00K H00K 120.0 . . ?
C00W C00K C008 120.0(2) . . ?
C00W C00K H00K 120.0 . . ?
O006 C00L C00N 115.7(2) . . ?
O006 C00L C00P 124.4(2) . . ?
C00P C00L C00N 119.9(2) . . ?
C00B C00M H00M 120.6 . . ?
C00B C00M C00T 118.7(3) . . ?
C00T C00M H00M 120.6 . . ?
C00I C00N C00L 120.07(19) . . ?
C00I C00N H00N 120.0 . . ?
C00L C00N H00N 120.0 . . ?
C00E C00O H00C 109.3 . . ?
C00E C00O H00D 109.3 . . ?
C00E C00O C00V 111.43(17) . . ?
H00C C00O H00D 108.0 . . ?
C00V C00O H00C 109.3 . . ?
C00V C00O H00D 109.3 . . ?
C00H C00P H00P 120.2 . . ?
C00L C00P C00H 119.70(19) . . ?
C00L C00P H00P 120.2 . . ?
C00J C00Q H00E 108.2 . . ?
C00J C00Q H00J 108.2 . . ?
H00E C00Q H00J 107.4 . . ?
C00V C00Q C00J 116.17(18) . . ?
C00V C00Q H00E 108.2 . . ?
C00V C00Q H00J 108.2 . . ?
C00G C00R H00R 120.1 . . ?
C00S C00R C00G 119.8(3) . . ?
C00S C00R H00R 120.1 . . ?
C00R C00S H00S 119.5 . . ?
C00T C00S C00R 120.9(3) . . ?
C00T C00S H00S 119.5 . . ?
C00M C00T H00T 119.8 . . ?
C00S C00T C00M 120.3(3) . . ?
C00S C00T H00T 119.8 . . ?
C00F C00U H00U 119.9 . . ?
C00X C00U C00F 120.1(3) . . ?
C00X C00U H00U 119.9 . . ?
C00O C00V H00L 108.5 . . ?
C00O C00V H00O 108.5 . . ?
C00Q C00V C00O 114.89(18) . . ?
C00Q C00V H00L 108.5 . . ?
C00Q C00V H00O 108.5 . . ?
H00L C00V H00O 107.5 . . ?
C00K C00W H00W 120.0 . . ?
C00X C00W C00K 120.0(2) . . ?
C00X C00W H00W 120.0 . . ?
C00U C00X C00W 120.8(2) . . ?
C00U C00X H00X 119.6 . . ?
C00W C00X H00X 119.6 . . ?
O006 C00Y H00Q 109.5 . . ?
O006 C00Y H00V 109.5 . . ?
O006 C00Y H00Y 109.5 . . ?
H00Q C00Y H00V 109.5 . . ?
H00Q C00Y H00Y 109.5 . . ?
H00V C00Y H00Y 109.5 . . ?

loop_
_geom_bond_atom_site_label_1
_geom_bond_atom_site_label_2
_geom_bond_distance
_geom_bond_site_symmetry_2
_geom_bond_publ_flag
S01 O004 1.4328(15) . ?
S01 O005 1.4352(15) . ?
S01 C00A 1.7937(18) . ?
S01 C00B 1.769(2) . ?
O002 H002 0.8200 . ?
O002 C00E 1.309(2) . ?
O003 C00D 1.267(2) . ?
O006 C00L 1.370(3) . ?
O006 C00Y 1.410(3) . ?
C007 C008 1.487(2) . ?
C007 C00A 1.344(2) . ?
C007 C00C 1.493(2) . ?
C008 C00F 1.392(3) . ?
C008 C00K 1.387(3) . ?
C009 C00D 1.481(3) . ?
C009 C00H 1.384(3) . ?
C009 C00I 1.390(3) . ?
C00A C00J 1.514(2) . ?
C00B C00G 1.380(3) . ?
C00B C00M 1.382(3) . ?
C00C C00D 1.436(3) . ?
C00C C00E 1.390(3) . ?
C00E C00O 1.487(3) . ?
C00F H00F 0.9300 . ?
C00F C00U 1.377(3) . ?
C00G H00G 0.9300 . ?
C00G C00R 1.389(3) . ?
C00H H00H 0.9300 . ?
C00H C00P 1.375(3) . ?
C00I H00I 0.9300 . ?
C00I C00N 1.368(3) . ?
C00J H00A 0.9700 . ?
C00J H00B 0.9700 . ?
C00J C00Q 1.534(3) . ?
C00K H00K 0.9300 . ?
C00K C00W 1.385(3) . ?
C00L C00N 1.387(3) . ?
C00L C00P 1.375(3) . ?
C00M H00M 0.9300 . ?
C00M C00T 1.388(4) . ?
C00N H00N 0.9300 . ?
C00O H00C 0.9700 . ?
C00O H00D 0.9700 . ?
C00O C00V 1.532(3) . ?
C00P H00P 0.9300 . ?
C00Q H00E 0.9700 . ?
C00Q H00J 0.9700 . ?
C00Q C00V 1.510(3) . ?
C00R H00R 0.9300 . ?
C00R C00S 1.369(4) . ?
C00S H00S 0.9300 . ?
C00S C00T 1.365(4) . ?
C00T H00T 0.9300 . ?
C00U H00U 0.9300 . ?
C00U C00X 1.359(4) . ?
C00V H00L 0.9700 . ?
C00V H00O 0.9700 . ?
C00W H00W 0.9300 . ?
C00W C00X 1.365(4) . ?
C00X H00X 0.9300 . ?
C00Y H00Q 0.9600 . ?
C00Y H00V 0.9600 . ?
C00Y H00Y 0.9600 . ?

loop_
_geom_torsion_atom_site_label_1
_geom_torsion_atom_site_label_2
_geom_torsion_atom_site_label_3
_geom_torsion_atom_site_label_4
_geom_torsion
_geom_torsion_site_symmetry_1
_geom_torsion_site_symmetry_2
_geom_torsion_site_symmetry_3
_geom_torsion_site_symmetry_4
_geom_torsion_publ_flag
S01 C00A C00J C00Q 82.5(2) . . . . ?
S01 C00B C00G C00R -177.47(16) . . . . ?
S01 C00B C00M C00T 176.92(16) . . . . ?
O002 C00E C00O C00V 87.8(2) . . . . ?
O004 S01 C00A C007 -69.00(17) . . . . ?
O004 S01 C00A C00J 110.36(14) . . . . ?
O004 S01 C00B C00G 12.75(18) . . . . ?
O004 S01 C00B C00M -163.81(14) . . . . ?
O005 S01 C00A C007 162.74(15) . . . . ?
O005 S01 C00A C00J -17.90(15) . . . . ?
O005 S01 C00B C00G 140.41(16) . . . . ?
O005 S01 C00B C00M -36.15(17) . . . . ?
O006 C00L C00N C00I -179.64(18) . . . . ?
O006 C00L C00P C00H 177.81(19) . . . . ?
C007 C008 C00F C00U 176.16(18) . . . . ?
C007 C008 C00K C00W -177.02(18) . . . . ?
C007 C00A C00J C00Q -98.2(2) . . . . ?
C007 C00C C00D O003 -167.42(17) . . . . ?
C007 C00C C00D C009 13.4(3) . . . . ?
C007 C00C C00E O002 172.57(17) . . . . ?
C007 C00C C00E C00O -8.7(3) . . . . ?
C008 C007 C00A S01 5.8(3) . . . . ?
C008 C007 C00A C00J -173.49(17) . . . . ?
C008 C007 C00C C00D 56.3(2) . . . . ?
C008 C007 C00C C00E -114.68(19) . . . . ?
C008 C00F C00U C00X 0.1(3) . . . . ?
C008 C00K C00W C00X 1.3(3) . . . . ?
C009 C00H C00P C00L 1.9(3) . . . . ?
C009 C00I C00N C00L 1.6(3) . . . . ?
C00A S01 C00B C00G -106.51(16) . . . . ?
C00A S01 C00B C00M 76.93(16) . . . . ?
C00A C007 C008 C00F 62.9(2) . . . . ?
C00A C007 C008 C00K -121.9(2) . . . . ?
C00A C007 C00C C00D -128.91(19) . . . . ?
C00A C007 C00C C00E 60.1(2) . . . . ?
C00A C00J C00Q C00V 74.8(2) . . . . ?
C00B S01 C00A C007 49.52(18) . . . . ?
C00B S01 C00A C00J -131.12(14) . . . . ?
C00B C00G C00R C00S 0.6(3) . . . . ?
C00B C00M C00T C00S 0.6(3) . . . . ?
C00C C007 C008 C00F -122.67(18) . . . . ?
C00C C007 C008 C00K 52.5(2) . . . . ?
C00C C007 C00A S01 -168.28(13) . . . . ?
C00C C007 C00A C00J 12.4(3) . . . . ?
C00C C00E C00O C00V -91.0(2) . . . . ?
C00D C009 C00H C00P -179.59(18) . . . . ?
C00D C009 C00I C00N 177.81(17) . . . . ?
C00D C00C C00E O002 1.4(3) . . . . ?
C00D C00C C00E C00O -179.86(18) . . . . ?
C00E C00C C00D O003 3.6(3) . . . . ?
C00E C00C C00D C009 -175.57(17) . . . . ?
C00E C00O C00V C00Q 88.5(2) . . . . ?
C00F C008 C00K C00W -1.6(3) . . . . ?
C00F C00U C00X C00W -0.4(4) . . . . ?
C00G C00B C00M C00T 0.4(3) . . . . ?
C00G C00R C00S C00T 0.4(4) . . . . ?
C00H C009 C00D O003 43.3(2) . . . . ?
C00H C009 C00D C00C -137.46(18) . . . . ?
C00H C009 C00I C00N -0.7(3) . . . . ?
C00I C009 C00D O003 -135.14(18) . . . . ?
C00I C009 C00D C00C 44.0(3) . . . . ?
C00I C009 C00H C00P -1.0(3) . . . . ?
C00J C00Q C00V C00O -51.4(3) . . . . ?
C00K C008 C00F C00U 0.9(3) . . . . ?
C00K C00W C00X C00U -0.3(4) . . . . ?
C00M C00B C00G C00R -1.0(3) . . . . ?
C00N C00L C00P C00H -0.9(3) . . . . ?
C00P C00L C00N C00I -0.8(3) . . . . ?
C00R C00S C00T C00M -1.0(4) . . . . ?
C00Y O006 C00L C00N 172.2(2) . . . . ?
C00Y O006 C00L C00P -6.6(3) . . . . ?
